data_4070829
loop_
_publ_author_name
'Zi, Guofu'
'Xiang, Li'
'Song, Haibin'

_publ_section_title
;
 Enantioselective Hydroamination/Cyclization Catalyzed by Organolanthanide
 Amides Derived from a New Chiral Ligand,
 (S)-2-(Pyrrol-2-ylmethyleneamino)-2&#x2032;-(dimethylamino)-1,1&#x2032;-binaphthyl
;
_journal_issue 6
_journal_name_full Organometallics
_journal_page_first 1242
_journal_paper_doi 10.1021/om701058k
_journal_volume 27
_journal_year 2008
_chemical_formula_moiety 'C67 H70 N7 Si2 Yb'
_chemical_formula_sum 'C67 H70 N7 Si2 Yb'
_chemical_formula_weight 1202.52
_chemical_name_systematic
; 
 ? 
;
_space_group_IT_number 19
_symmetry_cell_setting orthorhombic
_symmetry_space_group_name_Hall 'P 2ac 2ab'
_symmetry_space_group_name_H-M 'P 21 21 21'
_atom_sites_solution_hydrogens geom
_atom_sites_solution_primary direct
_atom_sites_solution_secondary difmap
_audit_creation_method SHELXL-97
_cell_angle_alpha 90.00
_cell_angle_beta 90.00
_cell_angle_gamma 90.00
_cell_formula_units_Z 4
_cell_length_a 11.4379(3)
_cell_length_b 21.5061(5)
_cell_length_c 24.2427(7)
_cell_measurement_reflns_used 12204
_cell_measurement_temperature 113(2)
_cell_measurement_theta_max 25.0
_cell_measurement_theta_min 2.5
_cell_volume 5963.3(3)
_computing_cell_refinement CrystalClear
_computing_data_collection CrystalClear
_computing_data_reduction CrystalStructure
_computing_publication_material 'CrystalStructure 3.7.0'
_computing_structure_refinement 'SHELXL-97 (Sheldrick, 1997)'
_computing_structure_solution 'SHELXS-97 (Sheldrick, 1990)'
_diffrn_ambient_temperature 113(2)
_diffrn_detector_area_resol_mean 7.31
_diffrn_measured_fraction_theta_full 0.993
_diffrn_measured_fraction_theta_max 0.994
_diffrn_measurement_device_type 'Rigaku Saturn'
_diffrn_measurement_method \w
_diffrn_radiation_monochromator confocal
_diffrn_radiation_source 'rotating anode'
_diffrn_radiation_type MoK\a
_diffrn_radiation_wavelength 0.71070
_diffrn_reflns_av_R_equivalents 0.0470
_diffrn_reflns_av_sigmaI/netI 0.0701
_diffrn_reflns_limit_h_max 14
_diffrn_reflns_limit_h_min -12
_diffrn_reflns_limit_k_max 28
_diffrn_reflns_limit_k_min -28
_diffrn_reflns_limit_l_max 31
_diffrn_reflns_limit_l_min -22
_diffrn_reflns_number 37468
_diffrn_reflns_theta_full 27.86
_diffrn_reflns_theta_max 27.86
_diffrn_reflns_theta_min 1.68
_exptl_absorpt_coefficient_mu 1.655
_exptl_absorpt_correction_T_max 0.8790
_exptl_absorpt_correction_T_min 0.8261
_exptl_absorpt_correction_type multi-scan
_exptl_absorpt_process_details 'Jacobson, R. (1998) Private communication'
_exptl_crystal_colour yellow
_exptl_crystal_density_diffrn 1.339
_exptl_crystal_density_method 'not measured'
_exptl_crystal_description block
_exptl_crystal_F_000 2476
_exptl_crystal_size_max 0.12
_exptl_crystal_size_mid 0.10
_exptl_crystal_size_min 0.08
_refine_diff_density_max 2.509
_refine_diff_density_min -1.090
_refine_diff_density_rms 0.087
_refine_ls_abs_structure_details 'Flack H D (1983), Acta Cryst. A39, 876-881'
_refine_ls_abs_structure_Flack 0.006(6)
_refine_ls_extinction_method none
_refine_ls_goodness_of_fit_ref 1.036
_refine_ls_hydrogen_treatment constr
_refine_ls_matrix_type full
_refine_ls_number_parameters 744
_refine_ls_number_reflns 14022
_refine_ls_number_restraints 8
_refine_ls_restrained_S_all 1.036
_refine_ls_R_factor_all 0.0478
_refine_ls_R_factor_gt 0.0412
_refine_ls_shift/su_max 0.003
_refine_ls_shift/su_mean 0.000
_refine_ls_structure_factor_coef Fsqd
_refine_ls_weighting_details 'calc w=1/[\s^2^(Fo^2^)+(0.0279P)^2^+0.0000P] where P=(Fo^2^+2Fc^2^)/3'
_refine_ls_weighting_scheme calc
_refine_ls_wR_factor_gt 0.0771
_refine_ls_wR_factor_ref 0.0799
_reflns_number_gt 12736
_reflns_number_total 14022
_reflns_threshold_expression >2sigma(I)
_cod_data_source_file om701058k-file003.cif
_cod_data_source_block compound4
_cod_database_code 4070829

loop_
_symmetry_equiv_pos_as_xyz
'x, y, z'
'x+1/2, -y+1/2, -z'
'-x, y+1/2, -z+1/2'
'-x+1/2, -y, z+1/2'

loop_
_atom_site_label
_atom_site_type_symbol
_atom_site_fract_x
_atom_site_fract_y
_atom_site_fract_z
_atom_site_U_iso_or_equiv
_atom_site_adp_type
_atom_site_occupancy
_atom_site_symmetry_multiplicity
_atom_site_calc_flag
_atom_site_refinement_flags
_atom_site_disorder_assembly
_atom_site_disorder_group
Yb1 Yb 0.197294(15) 0.993525(7) 0.086620(7) 0.02540(5) Uani 1 1 d . . .
Si1 Si 0.40127(12) 1.10646(5) 0.09101(6) 0.0363(3) Uani 1 1 d . . .
Si2 Si 0.27631(13) 1.08154(6) 0.19790(6) 0.0408(4) Uani 1 1 d . . .
N1 N 0.0924(3) 1.04059(15) 0.01254(13) 0.0258(8) Uani 1 1 d . . .
N2 N -0.1784(5) 0.97131(17) -0.00472(17) 0.0511(13) Uani 1 1 d . . .
N3 N 0.2640(3) 0.94976(15) 0.00680(15) 0.0315(9) Uani 1 1 d . . .
N4 N 0.2305(3) 0.89923(16) 0.13628(14) 0.0279(9) Uani 1 1 d . . .
N6 N 0.0255(3) 0.96665(16) 0.12655(15) 0.0296(8) Uani 1 1 d . . .
N5 N 0.1941(4) 0.78466(16) 0.05283(14) 0.0384(9) Uani 1 1 d . . .
N7 N 0.2979(4) 1.06473(15) 0.12863(14) 0.0315(8) Uani 1 1 d . . .
C1 C -0.0924(4) 1.09620(17) -0.01469(15) 0.0220(8) Uani 1 1 d . . .
C2 C 0.0045(4) 1.08831(19) 0.01795(16) 0.0253(9) Uani 1 1 d . . .
C3 C 0.0242(4) 1.12864(19) 0.06350(17) 0.0286(10) Uani 1 1 d . . .
H3 H 0.0911 1.1222 0.0860 0.034 Uiso 1 1 calc R . .
C4 C -0.0502(4) 1.17629(19) 0.07580(17) 0.0322(10) Uani 1 1 d . . .
H4 H -0.0344 1.2028 0.1062 0.039 Uiso 1 1 calc R . .
C5 C -0.1510(4) 1.18602(19) 0.04310(18) 0.0296(10) Uani 1 1 d . . .
C6 C -0.1733(4) 1.14506(18) -0.00194(16) 0.0253(9) Uani 1 1 d . . .
C7 C -0.2758(4) 1.15557(19) -0.03344(17) 0.0282(10) Uani 1 1 d . . .
H7 H -0.2938 1.1283 -0.0631 0.034 Uiso 1 1 calc R . .
C8 C -0.3497(4) 1.2043(2) -0.0220(2) 0.0361(11) Uani 1 1 d . . .
H8 H -0.4173 1.2106 -0.0441 0.043 Uiso 1 1 calc R . .
C9 C -0.3260(5) 1.24476(19) 0.0219(2) 0.0401(12) Uani 1 1 d . . .
H9 H -0.3772 1.2785 0.0294 0.048 Uiso 1 1 calc R . .
C10 C -0.2297(4) 1.2358(2) 0.05390(19) 0.0350(11) Uani 1 1 d . . .
H10 H -0.2148 1.2632 0.0839 0.042 Uiso 1 1 calc R . .
C11 C -0.1156(4) 1.05512(18) -0.06417(17) 0.0257(9) Uani 1 1 d . . .
C12 C -0.1540(4) 0.9948(2) -0.05867(17) 0.0341(9) Uani 1 1 d . . .
C13 C -0.1651(5) 0.9569(2) -0.1065(2) 0.0492(15) Uani 1 1 d . . .
H13 H -0.1910 0.9152 -0.1025 0.059 Uiso 1 1 calc R . .
C14 C -0.1399(4) 0.9785(2) -0.1575(2) 0.0435(13) Uani 1 1 d . . .
H14 H -0.1469 0.9515 -0.1884 0.052 Uiso 1 1 calc R . .
C15 C -0.1032(4) 1.0405(2) -0.16568(18) 0.0338(11) Uani 1 1 d . . .
C16 C -0.0915(4) 1.0795(2) -0.11824(16) 0.0288(10) Uani 1 1 d . . .
C17 C -0.0538(5) 1.1415(2) -0.12653(19) 0.0443(13) Uani 1 1 d . . .
H17 H -0.0445 1.1681 -0.0956 0.053 Uiso 1 1 calc R . .
C18 C -0.0304(7) 1.1638(3) -0.1785(2) 0.075(2) Uani 1 1 d . . .
H18 H -0.0062 1.2057 -0.1834 0.090 Uiso 1 1 calc R . .
C19 C -0.0425(7) 1.1245(3) -0.2242(2) 0.079(2) Uani 1 1 d . . .
H19 H -0.0247 1.1398 -0.2600 0.095 Uiso 1 1 calc R . .
C20 C -0.0792(5) 1.0650(3) -0.2183(2) 0.0542(15) Uani 1 1 d . . .
H20 H -0.0888 1.0395 -0.2500 0.065 Uiso 1 1 calc R . .
C21 C 0.1267(4) 1.02125(17) -0.03604(16) 0.0259(9) Uani 1 1 d . . .
H21 H 0.0933 1.0387 -0.0684 0.031 Uiso 1 1 calc R . .
C22 C 0.2131(4) 0.97463(17) -0.04066(16) 0.0279(9) Uani 1 1 d . . .
C23 C 0.2684(4) 0.9516(2) -0.0876(2) 0.0427(12) Uani 1 1 d . . .
H23 H 0.2498 0.9613 -0.1249 0.051 Uiso 1 1 calc R . .
C24 C 0.3557(5) 0.9120(3) -0.0694(2) 0.0566(16) Uani 1 1 d . . .
H24 H 0.4087 0.8890 -0.0917 0.068 Uiso 1 1 calc R . .
C25 C 0.3508(5) 0.9124(2) -0.0121(2) 0.0466(14) Uani 1 1 d . . .
H25 H 0.4019 0.8893 0.0110 0.056 Uiso 1 1 calc R . .
C26 C -0.1479(8) 0.9081(3) 0.0051(3) 0.096(3) Uani 1 1 d . . .
H26A H -0.2023 0.8808 -0.0147 0.144 Uiso 1 1 calc R . .
H26B H -0.1524 0.8994 0.0447 0.144 Uiso 1 1 calc R . .
H26C H -0.0681 0.9005 -0.0080 0.144 Uiso 1 1 calc R . .
C27 C -0.2886(6) 0.9877(4) 0.0168(3) 0.118(3) Uani 1 1 d . . .
H27A H -0.3002 1.0327 0.0129 0.177 Uiso 1 1 calc R . .
H27B H -0.2922 0.9763 0.0559 0.177 Uiso 1 1 calc R . .
H27C H -0.3500 0.9656 -0.0035 0.177 Uiso 1 1 calc R . .
C28 C 0.3578(4) 0.8042(2) 0.13935(16) 0.0262(9) Uani 1 1 d . . .
C29 C 0.3401(4) 0.8671(2) 0.13725(17) 0.0273(10) Uani 1 1 d . . .
C30 C 0.4386(4) 0.9079(2) 0.13199(17) 0.0323(11) Uani 1 1 d . . .
H30 H 0.4257 0.9515 0.1302 0.039 Uiso 1 1 calc R . .
C31 C 0.5498(4) 0.8860(2) 0.12953(19) 0.0370(11) Uani 1 1 d . . .
H31 H 0.6131 0.9144 0.1266 0.044 Uiso 1 1 calc R . .
C32 C 0.5723(4) 0.8215(2) 0.13120(18) 0.0331(11) Uani 1 1 d . . .
C33 C 0.4755(4) 0.78043(19) 0.13528(16) 0.0271(9) Uani 1 1 d . . .
C34 C 0.4991(4) 0.7154(2) 0.13451(17) 0.0337(11) Uani 1 1 d . . .
H34 H 0.4360 0.6868 0.1362 0.040 Uiso 1 1 calc R . .
C35 C 0.6117(5) 0.6935(3) 0.13130(19) 0.0447(14) Uani 1 1 d . . .
H35 H 0.6256 0.6500 0.1304 0.054 Uiso 1 1 calc R . .
C36 C 0.7067(5) 0.7351(3) 0.1294(2) 0.0517(14) Uani 1 1 d . . .
H36 H 0.7842 0.7194 0.1282 0.062 Uiso 1 1 calc R . .
C37 C 0.6881(5) 0.7983(2) 0.12907(18) 0.0421(11) Uani 1 1 d . . .
H37 H 0.7525 0.8261 0.1275 0.051 Uiso 1 1 calc R . .
C38 C 0.2601(4) 0.7586(2) 0.14532(17) 0.0288(10) Uani 1 1 d . . .
C39 C 0.1796(4) 0.7503(2) 0.10237(18) 0.0377(11) Uani 1 1 d . . .
C40 C 0.0860(5) 0.7080(3) 0.1098(2) 0.0597(17) Uani 1 1 d . . .
H40 H 0.0300 0.7034 0.0812 0.072 Uiso 1 1 calc R . .
C41 C 0.0735(6) 0.6733(3) 0.1573(3) 0.067(2) Uani 1 1 d . . .
H41 H 0.0098 0.6453 0.1608 0.080 Uiso 1 1 calc R . .
C42 C 0.1548(5) 0.6794(2) 0.2005(2) 0.0456(14) Uani 1 1 d . . .
C43 C 0.2470(4) 0.7232(2) 0.19530(19) 0.0298(10) Uani 1 1 d . . .
C44 C 0.3221(4) 0.73066(19) 0.24112(18) 0.0335(10) Uani 1 1 d . . .
H44 H 0.3834 0.7604 0.2394 0.040 Uiso 1 1 calc R . .
C45 C 0.3084(5) 0.6957(2) 0.28814(18) 0.0388(11) Uani 1 1 d . . .
H45 H 0.3594 0.7021 0.3185 0.047 Uiso 1 1 calc R . .
C46 C 0.2199(5) 0.6508(2) 0.2917(2) 0.0463(13) Uani 1 1 d . . .
H46 H 0.2129 0.6259 0.3239 0.056 Uiso 1 1 calc R . .
C47 C 0.1450(5) 0.6430(3) 0.2496(2) 0.0542(15) Uani 1 1 d . . .
H47 H 0.0846 0.6128 0.2525 0.065 Uiso 1 1 calc R . .
C48 C 0.1387(4) 0.8814(2) 0.16407(19) 0.0348(11) Uani 1 1 d . . .
H48 H 0.1436 0.8456 0.1870 0.042 Uiso 1 1 calc R . .
C49 C 0.0317(4) 0.9145(2) 0.16053(17) 0.0305(10) Uani 1 1 d . . .
C50 C -0.0717(5) 0.9070(2) 0.1889(2) 0.0425(12) Uani 1 1 d . . .
H50 H -0.0897 0.8748 0.2143 0.051 Uiso 1 1 calc R . .
C51 C -0.1453(5) 0.9561(2) 0.1733(2) 0.0466(14) Uani 1 1 d . . .
H51 H -0.2223 0.9641 0.1862 0.056 Uiso 1 1 calc R . .
C52 C -0.0824(4) 0.9905(2) 0.13485(18) 0.0417(11) Uani 1 1 d . . .
H52 H -0.1116 1.0264 0.1167 0.050 Uiso 1 1 calc R . .
C53 C 0.0889(6) 0.8007(3) 0.0233(2) 0.0685(19) Uani 1 1 d . . .
H53A H 0.0539 0.7629 0.0078 0.103 Uiso 1 1 calc R . .
H53B H 0.1079 0.8296 -0.0066 0.103 Uiso 1 1 calc R . .
H53C H 0.0333 0.8203 0.0486 0.103 Uiso 1 1 calc R . .
C54 C 0.2825(6) 0.7597(2) 0.0165(2) 0.0562(16) Uani 1 1 d . . .
H54A H 0.3532 0.7502 0.0377 0.084 Uiso 1 1 calc R . .
H54B H 0.3011 0.7903 -0.0121 0.084 Uiso 1 1 calc R . .
H54C H 0.2533 0.7215 -0.0008 0.084 Uiso 1 1 calc R . .
C55 C 0.3840(6) 1.0935(3) 0.0153(2) 0.066(2) Uani 1 1 d . . .
H55A H 0.3909 1.0490 0.0073 0.099 Uiso 1 1 calc R . .
H55B H 0.4451 1.1163 -0.0046 0.099 Uiso 1 1 calc R . .
H55C H 0.3070 1.1084 0.0035 0.099 Uiso 1 1 calc R . .
C56 C 0.3898(6) 1.1929(2) 0.1024(3) 0.069(2) Uani 1 1 d . . .
H56A H 0.3128 1.2074 0.0903 0.104 Uiso 1 1 calc R . .
H56B H 0.4507 1.2141 0.0810 0.104 Uiso 1 1 calc R . .
H56C H 0.4001 1.2021 0.1416 0.104 Uiso 1 1 calc R . .
C57 C 0.5521(5) 1.0832(3) 0.1090(2) 0.0525(15) Uani 1 1 d . . .
H57A H 0.5642 1.0883 0.1488 0.079 Uiso 1 1 calc R . .
H57B H 0.6078 1.1093 0.0889 0.079 Uiso 1 1 calc R . .
H57C H 0.5642 1.0395 0.0990 0.079 Uiso 1 1 calc R . .
C58 C 0.2000(9) 1.0165(3) 0.2351(2) 0.117(3) Uani 1 1 d . . .
H58A H 0.1220 1.0104 0.2193 0.176 Uiso 1 1 calc R . .
H58B H 0.1926 1.0270 0.2743 0.176 Uiso 1 1 calc R . .
H58C H 0.2455 0.9781 0.2313 0.176 Uiso 1 1 calc R . .
C59 C 0.1808(8) 1.1522(3) 0.2080(3) 0.101(3) Uani 1 1 d . . .
H59A H 0.2155 1.1879 0.1888 0.151 Uiso 1 1 calc R . .
H59B H 0.1745 1.1615 0.2475 0.151 Uiso 1 1 calc R . .
H59C H 0.1027 1.1440 0.1930 0.151 Uiso 1 1 calc R . .
C60 C 0.4135(6) 1.0937(4) 0.2377(2) 0.089(2) Uani 1 1 d . . .
H60A H 0.4690 1.0603 0.2291 0.133 Uiso 1 1 calc R . .
H60B H 0.3960 1.0932 0.2772 0.133 Uiso 1 1 calc R . .
H60C H 0.4479 1.1338 0.2276 0.133 Uiso 1 1 calc R . .
C61 C 0.2418(7) 0.8809(5) 0.3369(5) 0.080(5) Uani 0.557(9) 1 d PD A 1
H61A H 0.2826 0.8436 0.3241 0.120 Uiso 0.557(9) 1 calc PR A 1
H61B H 0.2629 0.8891 0.3754 0.120 Uiso 0.557(9) 1 calc PR A 1
H61C H 0.2646 0.9165 0.3141 0.120 Uiso 0.557(9) 1 calc PR A 1
C62 C 0.1126(6) 0.8711(4) 0.3327(4) 0.047(3) Uani 0.557(9) 1 d PGD A 1
C63 C 0.0685(8) 0.8151(3) 0.3131(5) 0.033(3) Uani 0.557(9) 1 d PGD A 1
H63A H 0.1205 0.7829 0.3021 0.040 Uiso 0.557(9) 1 calc PR A 1
C64 C -0.0516(9) 0.8061(4) 0.3095(7) 0.049(5) Uani 0.557(9) 1 d PG A 1
H64A H -0.0817 0.7678 0.2961 0.058 Uiso 0.557(9) 1 calc PR A 1
C65 C -0.1276(6) 0.8532(6) 0.3256(6) 0.056(4) Uani 0.557(9) 1 d PG A 1
H65A H -0.2097 0.8471 0.3231 0.068 Uiso 0.557(9) 1 calc PR A 1
C66 C -0.0836(8) 0.9092(4) 0.3452(4) 0.052(3) Uani 0.557(9) 1 d PG A 1
H66A H -0.1355 0.9414 0.3562 0.062 Uiso 0.557(9) 1 calc PR A 1
C67 C 0.0365(8) 0.9182(3) 0.3488(4) 0.050(4) Uani 0.557(9) 1 d PGD A 1
H67A H 0.0667 0.9564 0.3622 0.060 Uiso 0.557(9) 1 calc PR A 1
C68 C -0.0463(14) 0.9757(5) 0.3655(8) 0.097(7) Uani 0.443(9) 1 d PD A 2
H68A H 0.0245 0.9988 0.3752 0.146 Uiso 0.443(9) 1 calc PR A 2
H68B H -0.0981 0.9735 0.3977 0.146 Uiso 0.443(9) 1 calc PR A 2
H68C H -0.0868 0.9968 0.3352 0.146 Uiso 0.443(9) 1 calc PR A 2
C69 C -0.0137(10) 0.9112(4) 0.3478(6) 0.056(6) Uani 0.443(9) 1 d PGD A 2
C70 C 0.1035(9) 0.8951(6) 0.3425(6) 0.070(6) Uani 0.443(9) 1 d PGD A 2
H70A H 0.1626 0.9236 0.3535 0.084 Uiso 0.443(9) 1 calc PR A 2
C71 C 0.1342(10) 0.8375(6) 0.3210(5) 0.056(4) Uani 0.443(9) 1 d PG A 2
H71A H 0.2143 0.8265 0.3173 0.068 Uiso 0.443(9) 1 calc PR A 2
C72 C 0.0477(15) 0.7959(5) 0.3048(7) 0.059(6) Uani 0.443(9) 1 d PG A 2
H72A H 0.0687 0.7565 0.2901 0.070 Uiso 0.443(9) 1 calc PR A 2
C73 C -0.0695(13) 0.8119(6) 0.3102(10) 0.084(11) Uani 0.443(9) 1 d PG A 2
H73A H -0.1286 0.7835 0.2992 0.101 Uiso 0.443(9) 1 calc PR A 2
C74 C -0.1002(8) 0.8696(6) 0.3317(8) 0.063(6) Uani 0.443(9) 1 d PGD A 2
H74A H -0.1803 0.8805 0.3354 0.076 Uiso 0.443(9) 1 calc PR A 2

loop_
_atom_site_aniso_label
_atom_site_aniso_U_11
_atom_site_aniso_U_22
_atom_site_aniso_U_33
_atom_site_aniso_U_23
_atom_site_aniso_U_13
_atom_site_aniso_U_12
Yb1 0.02750(9) 0.02471(8) 0.02401(8) 0.00103(7) -0.00014(8) -0.00039(8)
Si1 0.0348(7) 0.0280(6) 0.0460(8) 0.0002(6) -0.0025(7) -0.0070(5)
Si2 0.0468(10) 0.0391(7) 0.0365(7) -0.0104(6) -0.0045(7) -0.0041(6)
N1 0.030(2) 0.0248(17) 0.0223(17) 0.0014(13) 0.0025(16) -0.0020(15)
N2 0.082(4) 0.0233(18) 0.048(2) 0.0046(16) 0.030(3) 0.002(2)
N3 0.039(2) 0.0261(18) 0.029(2) 0.0012(15) 0.0055(17) 0.0062(15)
N4 0.031(2) 0.0275(19) 0.0255(19) 0.0005(15) -0.0053(16) -0.0030(16)
N6 0.028(2) 0.0278(18) 0.033(2) 0.0056(15) 0.0053(16) 0.0007(16)
N5 0.043(2) 0.043(2) 0.0292(19) 0.0056(15) -0.017(2) -0.001(2)
N7 0.028(2) 0.0276(17) 0.039(2) -0.0019(14) -0.007(2) -0.0009(19)
C1 0.025(2) 0.0230(19) 0.0178(19) 0.0055(15) 0.0043(18) -0.0001(17)
C2 0.031(3) 0.026(2) 0.019(2) 0.0029(16) 0.0079(19) 0.0023(18)
C3 0.035(3) 0.031(2) 0.020(2) -0.0008(17) -0.0022(19) 0.002(2)
C4 0.046(3) 0.026(2) 0.025(2) -0.0024(17) 0.008(2) -0.0045(19)
C5 0.036(3) 0.023(2) 0.029(2) 0.0041(17) 0.010(2) -0.0027(18)
C6 0.030(3) 0.0229(19) 0.023(2) 0.0058(15) 0.0052(18) -0.0027(17)
C7 0.028(3) 0.030(2) 0.027(2) 0.0030(17) 0.0067(19) 0.0031(18)
C8 0.030(3) 0.033(2) 0.045(3) 0.013(2) 0.007(2) 0.008(2)
C9 0.046(3) 0.022(2) 0.052(3) 0.005(2) 0.016(3) 0.013(2)
C10 0.043(3) 0.026(2) 0.036(3) 0.0002(18) 0.013(2) 0.004(2)
C11 0.027(3) 0.024(2) 0.026(2) -0.0015(16) 0.0010(19) 0.0041(17)
C12 0.037(2) 0.030(2) 0.035(2) -0.006(2) 0.0075(18) -0.001(2)
C13 0.058(4) 0.031(2) 0.058(3) -0.017(2) 0.020(3) -0.010(2)
C14 0.047(3) 0.046(3) 0.038(3) -0.019(2) 0.005(2) -0.002(2)
C15 0.036(3) 0.037(3) 0.028(2) -0.0055(19) 0.000(2) 0.007(2)
C16 0.029(3) 0.034(2) 0.023(2) -0.0021(17) -0.0027(19) 0.003(2)
C17 0.075(4) 0.031(2) 0.027(2) -0.0001(19) 0.008(3) -0.003(3)
C18 0.142(7) 0.044(3) 0.040(3) 0.008(3) 0.041(4) -0.001(4)
C19 0.153(7) 0.059(4) 0.026(3) 0.005(3) 0.018(4) 0.007(4)
C20 0.074(4) 0.062(4) 0.026(3) -0.002(2) -0.004(3) 0.015(3)
C21 0.027(2) 0.028(2) 0.023(2) 0.0012(16) 0.0028(17) -0.0005(17)
C22 0.033(3) 0.0243(19) 0.026(2) 0.0003(15) 0.006(2) 0.0008(18)
C23 0.057(3) 0.040(2) 0.031(2) 0.000(2) 0.010(3) 0.013(2)
C24 0.071(4) 0.056(3) 0.042(3) -0.007(2) 0.016(3) 0.034(3)
C25 0.052(4) 0.044(3) 0.044(3) 0.004(2) 0.008(3) 0.019(3)
C26 0.154(9) 0.053(4) 0.080(5) 0.028(3) 0.038(5) 0.037(4)
C27 0.100(6) 0.123(7) 0.132(6) 0.073(6) 0.080(5) 0.040(6)
C28 0.026(2) 0.035(2) 0.018(2) 0.0043(17) -0.0036(17) -0.0020(19)
C29 0.021(2) 0.034(2) 0.026(2) 0.0081(18) -0.0011(18) -0.0047(18)
C30 0.039(3) 0.029(2) 0.029(2) 0.0071(18) -0.009(2) -0.003(2)
C31 0.033(3) 0.043(3) 0.035(3) 0.011(2) -0.005(2) -0.008(2)
C32 0.030(3) 0.045(3) 0.024(2) 0.0064(19) 0.001(2) 0.003(2)
C33 0.033(3) 0.032(2) 0.0160(19) 0.0044(16) -0.0003(18) 0.0009(19)
C34 0.038(3) 0.039(3) 0.024(2) 0.0002(19) 0.004(2) 0.007(2)
C35 0.049(4) 0.052(3) 0.033(3) 0.007(2) 0.010(3) 0.024(3)
C36 0.042(3) 0.074(4) 0.039(3) 0.012(2) 0.005(3) 0.019(3)
C37 0.027(3) 0.066(3) 0.033(2) 0.012(2) 0.000(2) 0.002(3)
C38 0.032(3) 0.027(2) 0.027(2) 0.0004(17) -0.0048(19) 0.0020(18)
C39 0.040(3) 0.034(2) 0.040(3) 0.0038(18) -0.010(2) -0.008(2)
C40 0.054(4) 0.070(4) 0.055(3) 0.018(3) -0.029(3) -0.029(3)
C41 0.049(4) 0.081(5) 0.070(4) 0.026(3) -0.018(3) -0.038(3)
C42 0.039(3) 0.046(3) 0.052(3) 0.016(2) -0.007(3) -0.017(2)
C43 0.026(2) 0.028(2) 0.035(2) 0.0028(19) -0.004(2) 0.0048(18)
C44 0.035(3) 0.034(2) 0.032(2) 0.0037(18) -0.001(2) 0.002(2)
C45 0.035(3) 0.050(3) 0.032(2) 0.0111(19) 0.000(2) 0.004(3)
C46 0.039(3) 0.051(3) 0.049(3) 0.023(2) 0.003(3) 0.003(3)
C47 0.049(3) 0.051(3) 0.063(4) 0.025(3) -0.005(3) -0.013(3)
C48 0.041(3) 0.033(2) 0.031(2) 0.0064(19) 0.005(2) 0.002(2)
C49 0.034(3) 0.032(2) 0.025(2) 0.0041(18) 0.005(2) 0.000(2)
C50 0.046(3) 0.045(3) 0.036(3) 0.010(2) 0.008(2) -0.003(3)
C51 0.033(3) 0.056(3) 0.051(3) 0.008(3) 0.009(3) 0.004(2)
C52 0.036(3) 0.046(3) 0.043(3) 0.008(2) 0.009(2) 0.006(3)
C53 0.063(4) 0.098(5) 0.045(3) 0.030(3) -0.026(3) -0.009(4)
C54 0.087(5) 0.047(3) 0.034(3) 0.004(2) -0.003(3) 0.013(3)
C55 0.068(5) 0.078(5) 0.052(4) 0.012(3) -0.001(3) -0.041(4)
C56 0.065(4) 0.029(3) 0.114(6) 0.004(3) 0.004(4) -0.001(3)
C57 0.041(3) 0.047(3) 0.070(4) 0.002(3) 0.006(3) 0.000(3)
C58 0.231(10) 0.090(5) 0.032(3) -0.019(3) 0.018(5) -0.077(7)
C59 0.118(7) 0.108(6) 0.076(5) -0.017(4) 0.020(5) 0.047(6)
C60 0.088(5) 0.138(7) 0.041(4) -0.022(4) -0.020(4) 0.006(5)
C61 0.064(9) 0.057(8) 0.119(12) -0.002(7) -0.020(8) -0.009(6)
C62 0.057(9) 0.042(8) 0.042(7) 0.000(6) 0.010(6) 0.003(6)
C63 0.045(8) 0.029(6) 0.026(5) 0.008(5) -0.004(5) 0.001(6)
C64 0.053(10) 0.046(9) 0.047(13) 0.012(8) 0.001(8) -0.007(8)
C65 0.066(9) 0.078(11) 0.025(6) 0.010(7) 0.003(6) -0.006(9)
C66 0.044(8) 0.055(7) 0.055(7) 0.014(6) 0.022(7) 0.025(7)
C67 0.048(11) 0.047(7) 0.054(7) -0.011(5) 0.026(7) 0.006(6)
C68 0.088(13) 0.065(11) 0.138(16) -0.019(10) -0.001(11) 0.027(10)
C69 0.023(11) 0.066(11) 0.078(11) 0.019(9) 0.036(10) 0.023(8)
C70 0.042(11) 0.085(16) 0.084(13) -0.024(11) 0.019(9) 0.030(10)
C71 0.068(11) 0.049(10) 0.052(10) 0.008(8) 0.005(8) 0.019(9)
C72 0.076(16) 0.039(9) 0.060(11) -0.010(8) 0.014(10) 0.006(10)
C73 0.16(3) 0.060(16) 0.037(17) 0.009(12) 0.033(17) 0.014(18)
C74 0.070(13) 0.053(11) 0.067(13) 0.002(10) 0.019(11) 0.038(11)

loop_
_atom_type_symbol
_atom_type_description
_atom_type_scat_dispersion_real
_atom_type_scat_dispersion_imag
_atom_type_scat_source
C C 0.0033 0.0016 'International Tables Vol C Tables 4.2.6.8 and 6.1.1.4'
H H 0.0000 0.0000 'International Tables Vol C Tables 4.2.6.8 and 6.1.1.4'
N N 0.0061 0.0033 'International Tables Vol C Tables 4.2.6.8 and 6.1.1.4'
Si Si 0.0817 0.0704 'International Tables Vol C Tables 4.2.6.8 and 6.1.1.4'
Yb Yb -0.3850 5.5486 'International Tables Vol C Tables 4.2.6.8 and 6.1.1.4'

loop_
_geom_angle_atom_site_label_1
_geom_angle_atom_site_label_2
_geom_angle_atom_site_label_3
_geom_angle
N7 Yb1 N6 116.07(14)
N7 Yb1 N3 120.78(14)
N6 Yb1 N3 123.15(13)
N7 Yb1 N1 108.70(12)
N6 Yb1 N1 89.64(12)
N3 Yb1 N1 72.84(12)
N7 Yb1 N4 106.16(12)
N6 Yb1 N4 72.90(12)
N3 Yb1 N4 91.38(12)
N1 Yb1 N4 145.06(11)
N7 Si1 C57 111.7(2)
N7 Si1 C55 111.5(2)
C57 Si1 C55 106.9(3)
N7 Si1 C56 112.6(2)
C57 Si1 C56 107.3(3)
C55 Si1 C56 106.5(3)
N7 Si2 C60 114.3(3)
N7 Si2 C58 112.1(2)
C60 Si2 C58 104.3(4)
N7 Si2 C59 112.1(3)
C60 Si2 C59 108.0(4)
C58 Si2 C59 105.5(4)
C21 N1 C2 121.1(3)
C21 N1 Yb1 113.1(3)
C2 N1 Yb1 125.7(2)
C27 N2 C26 113.4(5)
C27 N2 C12 115.1(5)
C26 N2 C12 116.3(4)
C25 N3 C22 104.7(4)
C25 N3 Yb1 140.8(3)
C22 N3 Yb1 113.6(3)
C48 N4 C29 123.6(3)
C48 N4 Yb1 112.5(3)
C29 N4 Yb1 123.9(3)
C52 N6 C49 105.3(4)
C52 N6 Yb1 139.3(3)
C49 N6 Yb1 114.4(3)
C39 N5 C53 116.5(4)
C39 N5 C54 113.9(4)
C53 N5 C54 111.7(4)
Si2 N7 Si1 119.7(2)
Si2 N7 Yb1 121.7(2)
Si1 N7 Yb1 118.54(19)
C2 C1 C6 119.2(4)
C2 C1 C11 121.8(4)
C6 C1 C11 119.1(4)
C1 C2 C3 120.0(4)
C1 C2 N1 126.8(4)
C3 C2 N1 113.2(4)
C4 C3 C2 121.9(4)
C4 C3 H3 119.0
C2 C3 H3 119.0
C3 C4 C5 119.8(4)
C3 C4 H4 120.1
C5 C4 H4 120.1
C4 C5 C10 121.6(4)
C4 C5 C6 118.9(4)
C10 C5 C6 119.5(4)
C7 C6 C5 117.5(4)
C7 C6 C1 122.3(4)
C5 C6 C1 120.2(4)
C8 C7 C6 121.5(4)
C8 C7 H7 119.3
C6 C7 H7 119.3
C7 C8 C9 120.5(4)
C7 C8 H8 119.8
C9 C8 H8 119.8
C10 C9 C8 120.1(4)
C10 C9 H9 120.0
C8 C9 H9 120.0
C9 C10 C5 120.9(4)
C9 C10 H10 119.6
C5 C10 H10 119.6
C12 C11 C16 119.5(4)
C12 C11 C1 122.0(4)
C16 C11 C1 118.4(3)
C11 C12 C13 119.3(4)
C11 C12 N2 118.9(4)
C13 C12 N2 121.7(4)
C14 C13 C12 122.0(4)
C14 C13 H13 119.0
C12 C13 H13 119.0
C13 C14 C15 121.1(4)
C13 C14 H14 119.5
C15 C14 H14 119.5
C20 C15 C14 122.6(5)
C20 C15 C16 119.4(4)
C14 C15 C16 118.0(4)
C17 C16 C15 117.8(4)
C17 C16 C11 122.0(4)
C15 C16 C11 120.1(4)
C18 C17 C16 121.3(5)
C18 C17 H17 119.4
C16 C17 H17 119.4
C17 C18 C19 119.6(6)
C17 C18 H18 120.2
C19 C18 H18 120.2
C20 C19 C18 121.2(5)
C20 C19 H19 119.4
C18 C19 H19 119.4
C19 C20 C15 120.7(5)
C19 C20 H20 119.6
C15 C20 H20 119.6
N1 C21 C22 120.4(4)
N1 C21 H21 119.8
C22 C21 H21 119.8
C23 C22 N3 110.4(4)
C23 C22 C21 129.4(4)
N3 C22 C21 119.9(3)
C24 C23 C22 106.6(4)
C24 C23 H23 126.7
C22 C23 H23 126.7
C23 C24 C25 106.6(4)
C23 C24 H24 126.7
C25 C24 H24 126.7
N3 C25 C24 111.8(5)
N3 C25 H25 124.1
C24 C25 H25 124.1
N2 C26 H26A 109.5
N2 C26 H26B 109.5
H26A C26 H26B 109.5
N2 C26 H26C 109.5
H26A C26 H26C 109.5
H26B C26 H26C 109.5
N2 C27 H27A 109.5
N2 C27 H27B 109.5
H27A C27 H27B 109.5
N2 C27 H27C 109.5
H27A C27 H27C 109.5
H27B C27 H27C 109.5
C29 C28 C33 119.1(4)
C29 C28 C38 122.8(4)
C33 C28 C38 118.1(4)
C28 C29 N4 127.4(4)
C28 C29 C30 119.4(4)
N4 C29 C30 113.1(4)
C31 C30 C29 121.9(4)
C31 C30 H30 119.0
C29 C30 H30 119.0
C30 C31 C32 120.6(5)
C30 C31 H31 119.7
C32 C31 H31 119.7
C31 C32 C37 121.0(5)
C31 C32 C33 118.2(4)
C37 C32 C33 120.8(4)
C32 C33 C34 117.6(4)
C32 C33 C28 120.7(4)
C34 C33 C28 121.7(4)
C35 C34 C33 121.0(5)
C35 C34 H34 119.5
C33 C34 H34 119.5
C34 C35 C36 120.5(5)
C34 C35 H35 119.8
C36 C35 H35 119.8
C37 C36 C35 120.6(5)
C37 C36 H36 119.7
C35 C36 H36 119.7
C36 C37 C32 119.5(5)
C36 C37 H37 120.3
C32 C37 H37 120.3
C39 C38 C43 119.4(4)
C39 C38 C28 120.2(4)
C43 C38 C28 120.4(4)
C38 C39 C40 118.9(4)
C38 C39 N5 119.0(4)
C40 C39 N5 122.1(4)
C41 C40 C39 122.1(5)
C41 C40 H40 118.9
C39 C40 H40 118.9
C40 C41 C42 120.2(5)
C40 C41 H41 119.9
C42 C41 H41 119.9
C41 C42 C43 119.0(4)
C41 C42 C47 121.2(5)
C43 C42 C47 119.7(5)
C44 C43 C42 117.2(4)
C44 C43 C38 122.6(4)
C42 C43 C38 120.2(4)
C45 C44 C43 121.4(4)
C45 C44 H44 119.3
C43 C44 H44 119.3
C44 C45 C46 120.7(5)
C44 C45 H45 119.7
C46 C45 H45 119.7
C47 C46 C45 119.9(4)
C47 C46 H46 120.0
C45 C46 H46 120.0
C46 C47 C42 121.0(5)
C46 C47 H47 119.5
C42 C47 H47 119.5
N4 C48 C49 121.0(4)
N4 C48 H48 119.5
C49 C48 H48 119.5
C50 C49 N6 110.2(4)
C50 C49 C48 130.7(4)
N6 C49 C48 118.9(4)
C49 C50 C51 107.0(4)
C49 C50 H50 126.5
C51 C50 H50 126.5
C52 C51 C50 105.7(5)
C52 C51 H51 127.1
C50 C51 H51 127.1
N6 C52 C51 111.7(4)
N6 C52 H52 124.1
C51 C52 H52 124.1
N5 C53 H53A 109.5
N5 C53 H53B 109.5
H53A C53 H53B 109.5
N5 C53 H53C 109.5
H53A C53 H53C 109.5
H53B C53 H53C 109.5
N5 C54 H54A 109.5
N5 C54 H54B 109.5
H54A C54 H54B 109.5
N5 C54 H54C 109.5
H54A C54 H54C 109.5
H54B C54 H54C 109.5
Si1 C55 H55A 109.5
Si1 C55 H55B 109.5
H55A C55 H55B 109.5
Si1 C55 H55C 109.5
H55A C55 H55C 109.5
H55B C55 H55C 109.5
Si1 C56 H56A 109.5
Si1 C56 H56B 109.5
H56A C56 H56B 109.5
Si1 C56 H56C 109.5
H56A C56 H56C 109.5
H56B C56 H56C 109.5
Si1 C57 H57A 109.5
Si1 C57 H57B 109.5
H57A C57 H57B 109.5
Si1 C57 H57C 109.5
H57A C57 H57C 109.5
H57B C57 H57C 109.5
Si2 C58 H58A 109.5
Si2 C58 H58B 109.5
H58A C58 H58B 109.5
Si2 C58 H58C 109.5
H58A C58 H58C 109.5
H58B C58 H58C 109.5
Si2 C59 H59A 109.5
Si2 C59 H59B 109.5
H59A C59 H59B 109.5
Si2 C59 H59C 109.5
H59A C59 H59C 109.5
H59B C59 H59C 109.5
Si2 C60 H60A 109.5
Si2 C60 H60B 109.5
H60A C60 H60B 109.5
Si2 C60 H60C 109.5
H60A C60 H60C 109.5
H60B C60 H60C 109.5
C62 C61 H61A 109.5
C62 C61 H61B 109.5
H61A C61 H61B 109.5
C62 C61 H61C 109.5
H61A C61 H61C 109.5
H61B C61 H61C 109.5
C63 C62 C67 120.0
C63 C62 C61 120.3(6)
C67 C62 C61 119.7(6)
C62 C63 C64 120.0
C62 C63 H63A 120.0
C64 C63 H63A 120.0
C63 C64 C65 120.0
C63 C64 H64A 120.0
C65 C64 H64A 120.0
C66 C65 C64 120.0
C66 C65 H65A 120.0
C64 C65 H65A 120.0
C65 C66 C67 120.0
C65 C66 H66A 120.0
C67 C66 H66A 120.0
C66 C67 C62 120.0
C66 C67 H67A 120.0
C62 C67 H67A 120.0
C69 C68 H68A 109.5
C69 C68 H68B 109.5
H68A C68 H68B 109.5
C69 C68 H68C 109.5
H68A C68 H68C 109.5
H68B C68 H68C 109.5
C70 C69 C74 120.0
C70 C69 C68 119.8(7)
C74 C69 C68 119.9(7)
C69 C70 C71 120.0
C69 C70 H70A 120.0
C71 C70 H70A 120.0
C72 C71 C70 120.0
C72 C71 H71A 120.0
C70 C71 H71A 120.0
C71 C72 C73 120.0
C71 C72 H72A 120.0
C73 C72 H72A 120.0
C74 C73 C72 120.0
C74 C73 H73A 120.0
C72 C73 H73A 120.0
C73 C74 C69 120.0
C73 C74 H74A 120.0
C69 C74 H74A 120.0

loop_
_geom_bond_atom_site_label_1
_geom_bond_atom_site_label_2
_geom_bond_distance
Yb1 N7 2.169(3)
Yb1 N6 2.266(4)
Yb1 N3 2.283(3)
Yb1 N1 2.385(3)
Yb1 N4 2.389(3)
Si1 N7 1.743(4)
Si1 C57 1.848(5)
Si1 C55 1.867(6)
Si1 C56 1.883(5)
Si2 N7 1.735(4)
Si2 C60 1.860(7)
Si2 C58 1.880(6)
Si2 C59 1.888(7)
N1 C21 1.309(5)
N1 C2 1.443(5)
N2 C27 1.409(8)
N2 C26 1.424(7)
N2 C12 1.430(5)
N3 C25 1.357(6)
N3 C22 1.396(5)
N4 C48 1.305(5)
N4 C29 1.431(5)
N6 C52 1.351(5)
N6 C49 1.394(5)
N5 C39 1.420(5)
N5 C53 1.443(6)
N5 C54 1.445(6)
C1 C2 1.373(6)
C1 C6 1.433(6)
C1 C11 1.513(5)
C2 C3 1.422(6)
C3 C4 1.365(6)
C3 H3 0.9500
C4 C5 1.414(6)
C4 H4 0.9500
C5 C10 1.423(6)
C5 C6 1.426(6)
C6 C7 1.418(6)
C7 C8 1.374(6)
C7 H7 0.9500
C8 C9 1.403(7)
C8 H8 0.9500
C9 C10 1.361(7)
C9 H9 0.9500
C10 H10 0.9500
C11 C12 1.376(6)
C11 C16 1.438(6)
C12 C13 1.424(6)
C13 C14 1.352(7)
C13 H13 0.9500
C14 C15 1.412(7)
C14 H14 0.9500
C15 C20 1.407(7)
C15 C16 1.429(6)
C16 C17 1.415(6)
C17 C18 1.376(7)
C17 H17 0.9500
C18 C19 1.401(8)
C18 H18 0.9500
C19 C20 1.353(8)
C19 H19 0.9500
C20 H20 0.9500
C21 C22 1.412(5)
C21 H21 0.9500
C22 C23 1.393(6)
C23 C24 1.386(7)
C23 H23 0.9500
C24 C25 1.389(7)
C24 H24 0.9500
C25 H25 0.9500
C26 H26A 0.9800
C26 H26B 0.9800
C26 H26C 0.9800
C27 H27A 0.9800
C27 H27B 0.9800
C27 H27C 0.9800
C28 C29 1.369(6)
C28 C33 1.444(6)
C28 C38 1.495(6)
C29 C30 1.433(6)
C30 C31 1.358(6)
C30 H30 0.9500
C31 C32 1.412(6)
C31 H31 0.9500
C32 C37 1.417(7)
C32 C33 1.419(6)
C33 C34 1.424(6)
C34 C35 1.373(7)
C34 H34 0.9500
C35 C36 1.408(8)
C35 H35 0.9500
C36 C37 1.376(7)
C36 H36 0.9500
C37 H37 0.9500
C38 C39 1.401(6)
C38 C43 1.438(6)
C39 C40 1.416(7)
C40 C41 1.378(7)
C40 H40 0.9500
C41 C42 1.407(7)
C41 H41 0.9500
C42 C43 1.421(6)
C42 C47 1.429(7)
C43 C44 1.413(6)
C44 C45 1.374(6)
C44 H44 0.9500
C45 C46 1.403(7)
C45 H45 0.9500
C46 C47 1.343(7)
C46 H46 0.9500
C47 H47 0.9500
C48 C49 1.419(6)
C48 H48 0.9500
C49 C50 1.378(6)
C50 C51 1.402(7)
C50 H50 0.9500
C51 C52 1.391(6)
C51 H51 0.9500
C52 H52 0.9500
C53 H53A 0.9800
C53 H53B 0.9800
C53 H53C 0.9800
C54 H54A 0.9800
C54 H54B 0.9800
C54 H54C 0.9800
C55 H55A 0.9800
C55 H55B 0.9800
C55 H55C 0.9800
C56 H56A 0.9800
C56 H56B 0.9800
C56 H56C 0.9800
C57 H57A 0.9800
C57 H57B 0.9800
C57 H57C 0.9800
C58 H58A 0.9800
C58 H58B 0.9800
C58 H58C 0.9800
C59 H59A 0.9800
C59 H59B 0.9800
C59 H59C 0.9800
C60 H60A 0.9800
C60 H60B 0.9800
C60 H60C 0.9800
C61 C62 1.497(7)
C61 H61A 0.9800
C61 H61B 0.9800
C61 H61C 0.9800
C62 C63 1.3900
C62 C67 1.3900
C63 C64 1.3900
C63 H63A 0.9500
C64 C65 1.3900
C64 H64A 0.9500
C65 C66 1.3900
C65 H65A 0.9500
C66 C67 1.3900
C66 H66A 0.9500
C67 H67A 0.9500
C68 C69 1.499(8)
C68 H68A 0.9800
C68 H68B 0.9800
C68 H68C 0.9800
C69 C70 1.3900
C69 C74 1.3900
C70 C71 1.3900
C70 H70A 0.9500
C71 C72 1.3900
C71 H71A 0.9500
C72 C73 1.3900
C72 H72A 0.9500
C73 C74 1.3900
C73 H73A 0.9500
C74 H74A 0.9500

loop_
_geom_torsion_atom_site_label_1
_geom_torsion_atom_site_label_2
_geom_torsion_atom_site_label_3
_geom_torsion_atom_site_label_4
_geom_torsion
N7 Yb1 N1 C21 114.6(3)
N6 Yb1 N1 C21 -127.9(3)
N3 Yb1 N1 C21 -2.9(3)
N4 Yb1 N1 C21 -69.4(4)
N7 Yb1 N1 C2 -61.9(3)
N6 Yb1 N1 C2 55.6(3)
N3 Yb1 N1 C2 -179.3(3)
N4 Yb1 N1 C2 114.1(3)
N7 Yb1 N3 C25 67.5(5)
N6 Yb1 N3 C25 -112.7(5)
N1 Yb1 N3 C25 169.4(5)
N4 Yb1 N3 C25 -42.3(5)
N7 Yb1 N3 C22 -99.7(3)
N6 Yb1 N3 C22 80.1(3)
N1 Yb1 N3 C22 2.2(3)
N4 Yb1 N3 C22 150.5(3)
N7 Yb1 N4 C48 108.8(3)
N6 Yb1 N4 C48 -4.1(3)
N3 Yb1 N4 C48 -128.5(3)
N1 Yb1 N4 C48 -67.3(4)
N7 Yb1 N4 C29 -68.9(3)
N6 Yb1 N4 C29 178.1(3)
N3 Yb1 N4 C29 53.7(3)
N1 Yb1 N4 C29 115.0(3)
N7 Yb1 N6 C52 71.3(5)
N3 Yb1 N6 C52 -108.5(5)
N1 Yb1 N6 C52 -39.4(5)
N4 Yb1 N6 C52 171.3(5)
N7 Yb1 N6 C49 -95.8(3)
N3 Yb1 N6 C49 84.4(3)
N1 Yb1 N6 C49 153.5(3)
N4 Yb1 N6 C49 4.3(3)
C60 Si2 N7 Si1 -43.2(4)
C58 Si2 N7 Si1 -161.6(4)
C59 Si2 N7 Si1 80.0(4)
C60 Si2 N7 Yb1 137.7(3)
C58 Si2 N7 Yb1 19.3(4)
C59 Si2 N7 Yb1 -99.1(4)
C57 Si1 N7 Si2 74.0(3)
C55 Si1 N7 Si2 -166.5(3)
C56 Si1 N7 Si2 -46.9(3)
C57 Si1 N7 Yb1 -106.9(3)
C55 Si1 N7 Yb1 12.6(3)
C56 Si1 N7 Yb1 132.2(3)
N6 Yb1 N7 Si2 20.7(3)
N3 Yb1 N7 Si2 -159.49(19)
N1 Yb1 N7 Si2 119.8(2)
N4 Yb1 N7 Si2 -57.8(2)
N6 Yb1 N7 Si1 -158.42(18)
N3 Yb1 N7 Si1 21.4(3)
N1 Yb1 N7 Si1 -59.3(2)
N4 Yb1 N7 Si1 123.05(19)
C6 C1 C2 C3 -0.5(6)
C11 C1 C2 C3 178.9(4)
C6 C1 C2 N1 177.6(4)
C11 C1 C2 N1 -3.0(6)
C21 N1 C2 C1 37.2(6)
Yb1 N1 C2 C1 -146.6(3)
C21 N1 C2 C3 -144.6(4)
Yb1 N1 C2 C3 31.6(5)
C1 C2 C3 C4 -0.9(6)
N1 C2 C3 C4 -179.2(4)
C2 C3 C4 C5 0.8(6)
C3 C4 C5 C10 -178.8(4)
C3 C4 C5 C6 0.7(6)
C4 C5 C6 C7 179.2(4)
C10 C5 C6 C7 -1.3(6)
C4 C5 C6 C1 -2.0(6)
C10 C5 C6 C1 177.5(4)
C2 C1 C6 C7 -179.3(4)
C11 C1 C6 C7 1.3(6)
C2 C1 C6 C5 1.9(6)
C11 C1 C6 C5 -177.4(4)
C5 C6 C7 C8 1.6(6)
C1 C6 C7 C8 -177.2(4)
C6 C7 C8 C9 -0.8(6)
C7 C8 C9 C10 -0.4(7)
C8 C9 C10 C5 0.7(7)
C4 C5 C10 C9 179.7(4)
C6 C5 C10 C9 0.2(6)
C2 C1 C11 C12 74.4(6)
C6 C1 C11 C12 -106.3(5)
C2 C1 C11 C16 -102.7(5)
C6 C1 C11 C16 76.6(5)
C16 C11 C12 C13 2.2(7)
C1 C11 C12 C13 -174.9(4)
C16 C11 C12 N2 -179.6(4)
C1 C11 C12 N2 3.3(7)
C27 N2 C12 C11 81.2(7)
C26 N2 C12 C11 -142.7(6)
C27 N2 C12 C13 -100.6(6)
C26 N2 C12 C13 35.5(8)
C11 C12 C13 C14 -0.5(8)
N2 C12 C13 C14 -178.7(5)
C12 C13 C14 C15 -1.2(8)
C13 C14 C15 C20 -178.3(5)
C13 C14 C15 C16 1.1(8)
C20 C15 C16 C17 -1.1(7)
C14 C15 C16 C17 179.5(5)
C20 C15 C16 C11 -179.9(5)
C14 C15 C16 C11 0.6(7)
C12 C11 C16 C17 178.9(5)
C1 C11 C16 C17 -3.9(7)
C12 C11 C16 C15 -2.3(7)
C1 C11 C16 C15 174.9(4)
C15 C16 C17 C18 0.7(8)
C11 C16 C17 C18 179.6(6)
C16 C17 C18 C19 -0.8(11)
C17 C18 C19 C20 1.3(12)
C18 C19 C20 C15 -1.7(11)
C14 C15 C20 C19 -179.0(6)
C16 C15 C20 C19 1.6(9)
C2 N1 C21 C22 179.8(4)
Yb1 N1 C21 C22 3.2(5)
C25 N3 C22 C23 0.7(5)
Yb1 N3 C22 C23 172.3(3)
C25 N3 C22 C21 -173.2(4)
Yb1 N3 C22 C21 -1.5(5)
N1 C21 C22 C23 -173.8(5)
N1 C21 C22 N3 -1.3(6)
N3 C22 C23 C24 -0.3(5)
C21 C22 C23 C24 172.9(5)
C22 C23 C24 C25 -0.2(6)
C22 N3 C25 C24 -0.8(6)
Yb1 N3 C25 C24 -168.7(4)
C23 C24 C25 N3 0.6(7)
C33 C28 C29 N4 174.8(4)
C38 C28 C29 N4 -4.8(7)
C33 C28 C29 C30 -1.0(6)
C38 C28 C29 C30 179.4(4)
C48 N4 C29 C28 37.1(7)
Yb1 N4 C29 C28 -145.4(3)
C48 N4 C29 C30 -146.9(4)
Yb1 N4 C29 C30 30.6(5)
C28 C29 C30 C31 -0.6(7)
N4 C29 C30 C31 -177.0(4)
C29 C30 C31 C32 1.0(7)
C30 C31 C32 C37 -179.5(4)
C30 C31 C32 C33 0.3(7)
C31 C32 C33 C34 177.3(4)
C37 C32 C33 C34 -2.9(6)
C31 C32 C33 C28 -1.9(6)
C37 C32 C33 C28 177.9(4)
C29 C28 C33 C32 2.3(6)
C38 C28 C33 C32 -178.1(4)
C29 C28 C33 C34 -176.9(4)
C38 C28 C33 C34 2.7(6)
C32 C33 C34 C35 1.6(6)
C28 C33 C34 C35 -179.2(4)
C33 C34 C35 C36 0.8(7)
C34 C35 C36 C37 -1.8(7)
C35 C36 C37 C32 0.5(7)
C31 C32 C37 C36 -178.3(4)
C33 C32 C37 C36 1.9(7)
C29 C28 C38 C39 68.0(6)
C33 C28 C38 C39 -111.5(5)
C29 C28 C38 C43 -111.3(5)
C33 C28 C38 C43 69.1(5)
C43 C38 C39 C40 1.1(7)
C28 C38 C39 C40 -178.3(5)
C43 C38 C39 N5 -179.0(4)
C28 C38 C39 N5 1.6(6)
C53 N5 C39 C38 -149.0(5)
C54 N5 C39 C38 78.8(5)
C53 N5 C39 C40 30.9(7)
C54 N5 C39 C40 -101.4(6)
C38 C39 C40 C41 -2.0(9)
N5 C39 C40 C41 178.2(6)
C39 C40 C41 C42 0.2(11)
C40 C41 C42 C43 2.3(10)
C40 C41 C42 C47 -178.7(6)
C41 C42 C43 C44 176.0(5)
C47 C42 C43 C44 -3.0(7)
C41 C42 C43 C38 -3.1(8)
C47 C42 C43 C38 177.9(5)
C39 C38 C43 C44 -177.7(4)
C28 C38 C43 C44 1.7(7)
C39 C38 C43 C42 1.4(7)
C28 C38 C43 C42 -179.2(4)
C42 C43 C44 C45 1.6(7)
C38 C43 C44 C45 -179.2(4)
C43 C44 C45 C46 0.9(7)
C44 C45 C46 C47 -2.2(8)
C45 C46 C47 C42 0.8(9)
C41 C42 C47 C46 -177.2(6)
C43 C42 C47 C46 1.8(9)
C29 N4 C48 C49 -178.7(4)
Yb1 N4 C48 C49 3.6(5)
C52 N6 C49 C50 0.1(5)
Yb1 N6 C49 C50 171.4(3)
C52 N6 C49 C48 -175.5(4)
Yb1 N6 C49 C48 -4.2(5)
N4 C48 C49 C50 -174.3(5)
N4 C48 C49 N6 0.3(7)
N6 C49 C50 C51 -0.8(6)
C48 C49 C50 C51 174.2(5)
C49 C50 C51 C52 1.1(6)
C49 N6 C52 C51 0.6(5)
Yb1 N6 C52 C51 -167.2(4)
C50 C51 C52 N6 -1.1(6)
C67 C62 C63 C64 0.0
C61 C62 C63 C64 179.7(11)
C62 C63 C64 C65 0.0
C63 C64 C65 C66 0.0
C64 C65 C66 C67 0.0
C65 C66 C67 C62 0.0
C63 C62 C67 C66 0.0
C61 C62 C67 C66 -179.7(11)
C74 C69 C70 C71 0.0
C68 C69 C70 C71 -173.7(15)
C69 C70 C71 C72 0.0
C70 C71 C72 C73 0.0
C71 C72 C73 C74 0.0
C72 C73 C74 C69 0.0
C70 C69 C74 C73 0.0
C68 C69 C74 C73 173.7(15)
